data_2242931
loop_
_publ_author_name
'Cati, Dilovan S.'
'Stoeckli-Evans, Helen'

_publ_section_title
;
 The crystal structures of the ligand
 <i>N</i>-(quinolin-8-yl)pyrazine-2-carboxamide and of a tetranuclear
 copper(II) complex
;
_journal_issue 6
_journal_name_full 'Acta Crystallographica Section E'
_journal_page_first 755
_journal_page_last 761
_journal_paper_doi 10.1107/S2056989019005450
_journal_volume 75
_journal_year 2019
_chemical_absolute_configuration unk
_chemical_formula_iupac 'C14 H10 N4 O'
_chemical_formula_moiety 'C14 H10 N4 O'
_chemical_formula_sum 'C14 H10 N4 O'
_chemical_formula_weight 250.26
_chemical_name_systematic
;
<i>N</i>-(quinolin-8-yl)pyrazine-2-carboxamide
;
_space_group_crystal_system monoclinic
_space_group_IT_number 9
_space_group_name_Hall 'C -2yc'
_space_group_name_H-M_alt 'C 1 c 1'
_symmetry_space_group_name_Hall 'C -2yc'
_symmetry_space_group_name_H-M 'C 1 c 1'
_atom_sites_solution_hydrogens geom
_atom_sites_solution_primary direct
_atom_sites_solution_secondary difmap
_audit_creation_method SHELXL-2018/3
_cell_angle_alpha 90
_cell_angle_beta 104.305(8)
_cell_angle_gamma 90
_cell_formula_units_Z 12
_cell_length_a 11.5047(9)
_cell_length_b 23.410(3)
_cell_length_c 13.4115(11)
_cell_measurement_reflns_used 38
_cell_measurement_temperature 223(2)
_cell_measurement_theta_max 19.20
_cell_measurement_theta_min 10.05
_cell_volume 3500.1(6)
_computing_cell_refinement
;
STADI4  (Stoe & Cie, 1997)
;
_computing_data_collection
;
STADI4  (Stoe & Cie, 1997)
;
_computing_data_reduction
;
X-RED  (Stoe & Cie, 1997)
;
_computing_molecular_graphics
;
PLATON (Spek, 2009) and Mercury (Macrae <i>et al.</i>,  2008)
;
_computing_publication_material
;
<i>SHELXL2018/3</i> (Sheldrick, 2015), PLATON (Spek, 2009)
and publCIF (Westrip, 2010)
;
_computing_structure_refinement
;
<i>SHELXL2018/3</i> (Sheldrick, 2015)
;
_computing_structure_solution
;
SHELXS97 (Sheldrick, 2008)
;
_diffrn_ambient_temperature 223(2)
_diffrn_detector 'scintillation counter'
_diffrn_measured_fraction_theta_full 1.000
_diffrn_measured_fraction_theta_max 1.000
_diffrn_measurement_device 'STOE-Siemens AED2, 4-circle'
_diffrn_measurement_method '\w/\2q scans'
_diffrn_radiation_monochromator 'plane graphite'
_diffrn_radiation_source 'fine-focus sealed tube'
_diffrn_radiation_type MoK\a
_diffrn_radiation_wavelength 0.71073
_diffrn_reflns_av_R_equivalents 0.0
_diffrn_reflns_av_unetI/netI 0.0474
_diffrn_reflns_limit_h_max 13
_diffrn_reflns_limit_h_min -13
_diffrn_reflns_limit_k_max 28
_diffrn_reflns_limit_k_min 0
_diffrn_reflns_limit_l_max 16
_diffrn_reflns_limit_l_min -15
_diffrn_reflns_number 4090
_diffrn_reflns_theta_full 25.242
_diffrn_reflns_theta_max 25.489
_diffrn_reflns_theta_min 2.023
_diffrn_standards_decay_% 1.5
_diffrn_standards_interval_time 60
_diffrn_standards_number 2
_exptl_absorpt_coefficient_mu 0.095
_exptl_absorpt_correction_type none
_exptl_crystal_colour colourless
_exptl_crystal_density_diffrn 1.425
_exptl_crystal_description block
_exptl_crystal_F_000 1560
_exptl_crystal_size_max 0.50
_exptl_crystal_size_mid 0.40
_exptl_crystal_size_min 0.30
_refine_diff_density_max 0.190
_refine_diff_density_min -0.206
_refine_ls_extinction_coef 0.0021(2)
_refine_ls_extinction_expression Fc^*^=kFc[1+0.001xFc^2^\l^3^/sin(2\q)]^-1/4^
_refine_ls_extinction_method
;
(SHELXL-2018/3; Sheldrick, 2015)
;
_refine_ls_goodness_of_fit_ref 1.165
_refine_ls_hydrogen_treatment constr
_refine_ls_matrix_type full
_refine_ls_number_parameters 515
_refine_ls_number_reflns 4090
_refine_ls_number_restraints 2
_refine_ls_restrained_S_all 1.165
_refine_ls_R_factor_all 0.1014
_refine_ls_R_factor_gt 0.0594
_refine_ls_shift/su_max 0.003
_refine_ls_shift/su_mean 0.001
_refine_ls_structure_factor_coef Fsqd
_refine_ls_weighting_details 'w=1/[\s^2^(Fo^2^)+(0.0283P)^2^+4.6085P] where P=(Fo^2^+2Fc^2^)/3'
_refine_ls_weighting_scheme calc
_refine_ls_wR_factor_gt 0.1095
_refine_ls_wR_factor_ref 0.1335
_reflns_number_gt 2851
_reflns_number_total 4090
_reflns_threshold_expression 'I > 2\s(I)'
_cod_data_source_file zl2755sup1.cif
_cod_data_source_block HL1
_cod_original_cell_volume 3500.0(6)
_cod_database_code 2242931
_shelx_space_group_comment
;
The symmetry employed for this shelxl refinement is uniquely defined
by the following loop, which should always be used as a source of
symmetry information in preference to the above space-group names.
They are only intended as comments.
;

loop_
_space_group_symop_operation_xyz
'x, y, z'
'x, -y, z+1/2'
'x+1/2, y+1/2, z'
'x+1/2, -y+1/2, z+1/2'

loop_
_atom_site_type_symbol
_atom_site_label
_atom_site_fract_x
_atom_site_fract_y
_atom_site_fract_z
_atom_site_U_iso_or_equiv
_atom_site_adp_type
_atom_site_calc_flag
_atom_site_occupancy
O O1 0.7337(5) 0.0790(3) 0.8655(4) 0.0463(14) Uani d 1
N N1 0.7597(7) 0.1224(4) 1.1248(6) 0.0382(19) Uani d 1
N N2 0.6261(8) 0.2143(4) 1.0247(7) 0.044(2) Uani d 1
N N3 0.8141(6) 0.0339(3) 1.0201(5) 0.0360(15) Uani d 1
H H3N 0.822207 0.037888 1.085969 0.043 Uiso calc 1
N N4 0.9191(8) -0.0366(3) 1.1719(7) 0.0331(17) Uani d 1
C C1 0.7234(8) 0.1270(4) 1.0203(8) 0.034(2) Uani d 1
C C2 0.6608(8) 0.1720(4) 0.9717(8) 0.037(2) Uani d 1
H H2 0.641206 0.173510 0.899409 0.044 Uiso calc 1
C C3 0.6545(8) 0.2114(4) 1.1237(8) 0.042(2) Uani d 1
H H3 0.627584 0.239705 1.162515 0.050 Uiso calc 1
C C4 0.7270(10) 0.1651(5) 1.1748(9) 0.045(2) Uani d 1
H H4 0.752016 0.165464 1.247046 0.055 Uiso calc 1
C C5 0.7573(6) 0.0775(3) 0.9596(6) 0.0320(17) Uani d 1
C C6 0.8616(9) -0.0171(4) 0.9887(7) 0.031(2) Uani d 1
C C7 0.8578(10) -0.0331(5) 0.8907(8) 0.042(2) Uani d 1
H H7 0.818655 -0.009305 0.836235 0.050 Uiso calc 1
C C8 0.9096(10) -0.0833(5) 0.8681(9) 0.046(3) Uani d 1
H H8 0.906182 -0.092985 0.799415 0.055 Uiso calc 1
C C9 0.9658(10) -0.1189(5) 0.9464(9) 0.046(3) Uani d 1
H H9 1.000005 -0.153289 0.931312 0.055 Uiso calc 1
C C10 0.9724(10) -0.1040(5) 1.0502(9) 0.037(2) Uani d 1
C C11 1.0315(11) -0.1379(5) 1.1327(10) 0.056(3) Uani d 1
H H11 1.069668 -0.171833 1.120905 0.067 Uiso calc 1
C C12 1.0335(10) -0.1216(5) 1.2294(9) 0.046(3) Uani d 1
H H12 1.073731 -0.143839 1.285804 0.055 Uiso calc 1
C C13 0.9749(9) -0.0713(5) 1.2449(8) 0.038(2) Uani d 1
H H13 0.975561 -0.061557 1.313068 0.046 Uiso calc 1
C C14 0.9177(9) -0.0536(4) 1.0716(8) 0.029(2) Uani d 1
O O2 1.1664(6) 0.0867(3) 1.2537(5) 0.0469(17) Uani d 1
N N21 1.1428(7) 0.0431(3) 0.9977(6) 0.0334(19) Uani d 1
N N22 1.2741(9) -0.0505(4) 1.0996(7) 0.047(2) Uani d 1
N N23 1.0843(6) 0.1305(3) 1.1025(5) 0.0311(16) Uani d 1
H H23N 1.074944 0.126707 1.036416 0.037 Uiso calc 1
N N24 0.9780(7) 0.2026(4) 0.9528(6) 0.0359(19) Uani d 1
C C21 1.1773(11) 0.0001(5) 0.9463(8) 0.041(2) Uani d 1
H H21 1.158817 0.001603 0.874010 0.049 Uiso calc 1
C C22 1.2378(11) -0.0452(5) 0.9946(9) 0.049(3) Uani d 1
H H22 1.256284 -0.074972 0.954083 0.058 Uiso calc 1
C C23 1.2382(11) -0.0062(5) 1.1504(9) 0.046(3) Uani d 1
H H23 1.256952 -0.006842 1.222691 0.055 Uiso calc 1
C C24 1.1760(8) 0.0391(4) 1.1000(7) 0.030(2) Uani d 1
C C25 1.1415(7) 0.0869(4) 1.1595(6) 0.035(2) Uani d 1
C C26 1.0377(8) 0.1811(4) 1.1325(7) 0.0267(19) Uani d 1
C C27 1.0415(9) 0.1959(4) 1.2346(7) 0.033(2) Uani d 1
H H27 1.080413 0.172461 1.289764 0.040 Uiso calc 1
C C28 0.9845(10) 0.2474(5) 1.2516(9) 0.045(3) Uani d 1
H H28 0.987051 0.258236 1.319558 0.054 Uiso calc 1
C C29 0.9267(11) 0.2815(4) 1.1738(10) 0.046(3) Uani d 1
H H29 0.887722 0.314476 1.188833 0.056 Uiso calc 1
C C30 0.9238(10) 0.2689(5) 1.0723(10) 0.043(3) Uani d 1
C C31 0.8637(10) 0.3020(5) 0.9884(9) 0.046(3) Uani d 1
H H31 0.822150 0.334769 1.000800 0.056 Uiso calc 1
C C32 0.8633(10) 0.2884(5) 0.8881(9) 0.051(3) Uani d 1
H H32 0.824502 0.311252 0.832158 0.061 Uiso calc 1
C C33 0.9265(10) 0.2366(5) 0.8750(9) 0.041(3) Uani d 1
H H33 0.931273 0.226477 0.808338 0.050 Uiso calc 1
C C34 0.9778(8) 0.2169(4) 1.0483(8) 0.030(2) Uani d 1
O O3 1.2338(5) 0.2464(3) 0.8676(4) 0.0499(15) Uani d 1
N N31 1.2533(7) 0.2882(4) 1.1263(6) 0.0357(18) Uani d 1
N N32 1.1316(9) 0.3839(4) 1.0267(8) 0.056(2) Uani d 1
N N33 1.3101(5) 0.2002(3) 1.0212(5) 0.0343(14) Uani d 1
H H33N 1.315150 0.203851 1.086711 0.041 Uiso calc 1
N N34 1.4154(7) 0.1285(4) 1.1717(6) 0.0351(19) Uani d 1
C C41 1.2238(8) 0.2920(4) 1.0237(7) 0.032(2) Uani d 1
C C42 1.1626(9) 0.3411(4) 0.9757(7) 0.040(2) Uani d 1
H H42 1.143118 0.343064 0.903457 0.048 Uiso calc 1
C C43 1.1578(10) 0.3785(5) 1.1267(9) 0.055(3) Uani d 1
H H43 1.132327 0.406954 1.165939 0.066 Uiso calc 1
C C44 1.2214(9) 0.3326(4) 1.1769(8) 0.041(2) Uani d 1
H H44 1.243254 0.332380 1.249264 0.050 Uiso calc 1
C C45 1.2556(6) 0.2439(3) 0.9620(6) 0.0337(17) Uani d 1
C C46 1.3596(9) 0.1501(4) 0.9928(8) 0.035(2) Uani d 1
C C47 1.3526(9) 0.1366(4) 0.8925(7) 0.036(2) Uani d 1
H H47 1.310731 0.160484 0.839348 0.043 Uiso calc 1
C C48 1.4091(10) 0.0861(5) 0.8688(9) 0.043(3) Uani d 1
H H48 1.406998 0.077855 0.799766 0.052 Uiso calc 1
C C49 1.4661(11) 0.0493(5) 0.9437(10) 0.048(3) Uani d 1
H H49 1.499598 0.015108 0.926739 0.057 Uiso calc 1
C C50 1.4738(9) 0.0637(4) 1.0481(9) 0.034(2) Uani d 1
C C51 1.5356(10) 0.0298(5) 1.1340(10) 0.052(3) Uani d 1
H H51 1.576831 -0.003515 1.123746 0.062 Uiso calc 1
C C52 1.5333(10) 0.0465(4) 1.2297(10) 0.048(3) Uani d 1
H H52 1.573714 0.024722 1.286647 0.058 Uiso calc 1
C C53 1.4737(10) 0.0941(5) 1.2445(9) 0.044(3) Uani d 1
H H53 1.473984 0.103532 1.312724 0.053 Uiso calc 1
C C54 1.4176(9) 0.1133(5) 1.0717(8) 0.034(2) Uani d 1

loop_
_atom_site_aniso_label
_atom_site_aniso_U_11
_atom_site_aniso_U_22
_atom_site_aniso_U_33
_atom_site_aniso_U_12
_atom_site_aniso_U_13
_atom_site_aniso_U_23
O1 0.062(4) 0.052(4) 0.024(3) 0.008(3) 0.009(3) 0.003(2)
N1 0.038(4) 0.041(5) 0.033(4) 0.001(3) 0.004(3) -0.002(3)
N2 0.047(5) 0.031(4) 0.052(6) 0.005(3) 0.011(4) 0.010(4)
N3 0.044(4) 0.039(4) 0.026(3) 0.003(3) 0.009(3) 0.000(3)
N4 0.037(4) 0.032(4) 0.028(4) 0.004(3) 0.004(3) 0.001(3)
C1 0.025(4) 0.040(5) 0.039(5) 0.001(3) 0.010(4) -0.002(4)
C2 0.032(5) 0.040(5) 0.033(5) 0.005(4) -0.002(4) 0.014(4)
C3 0.031(5) 0.033(5) 0.059(7) 0.007(4) 0.008(4) 0.001(4)
C4 0.043(5) 0.037(5) 0.048(6) 0.005(4) -0.004(4) 0.002(4)
C5 0.030(4) 0.028(4) 0.040(5) 0.001(3) 0.013(3) 0.000(3)
C6 0.033(5) 0.026(4) 0.032(5) -0.007(3) 0.004(4) 0.001(3)
C7 0.041(5) 0.060(6) 0.024(5) -0.007(4) 0.008(4) 0.010(4)
C8 0.050(6) 0.051(6) 0.037(5) -0.008(5) 0.015(5) -0.015(5)
C9 0.057(6) 0.042(5) 0.043(6) -0.002(5) 0.020(5) -0.015(5)
C10 0.036(5) 0.033(5) 0.041(6) 0.006(4) 0.011(4) 0.005(4)
C11 0.058(7) 0.043(6) 0.075(8) 0.017(5) 0.031(6) 0.013(5)
C12 0.042(5) 0.040(6) 0.053(7) 0.001(5) 0.007(5) 0.024(5)
C13 0.035(5) 0.057(6) 0.021(4) -0.005(4) 0.004(4) 0.002(4)
C14 0.031(5) 0.031(4) 0.027(5) -0.009(4) 0.011(4) 0.001(4)
O2 0.055(4) 0.052(4) 0.034(4) 0.009(3) 0.011(3) 0.010(3)
N21 0.039(4) 0.025(4) 0.035(5) 0.005(3) 0.007(4) 0.004(3)
N22 0.059(6) 0.038(5) 0.043(5) 0.009(4) 0.011(4) 0.010(4)
N23 0.038(4) 0.033(4) 0.021(4) 0.007(3) 0.005(3) 0.000(3)
N24 0.032(4) 0.043(5) 0.031(4) -0.006(4) 0.005(3) 0.000(4)
C21 0.059(6) 0.034(5) 0.032(5) -0.005(5) 0.015(5) -0.005(4)
C22 0.074(8) 0.032(6) 0.042(6) -0.005(5) 0.019(6) -0.003(5)
C23 0.054(6) 0.042(6) 0.045(7) -0.005(5) 0.020(5) 0.010(5)
C24 0.033(5) 0.027(5) 0.029(5) -0.008(4) 0.006(4) 0.004(4)
C25 0.025(4) 0.055(6) 0.022(4) -0.004(4) -0.001(3) 0.016(4)
C26 0.020(4) 0.033(5) 0.027(5) -0.002(4) 0.004(3) 0.004(4)
C27 0.039(5) 0.029(5) 0.031(5) -0.014(4) 0.010(4) -0.009(4)
C28 0.053(7) 0.044(6) 0.046(6) -0.015(5) 0.025(5) -0.009(5)
C29 0.054(6) 0.025(5) 0.068(8) -0.004(4) 0.031(6) -0.008(5)
C30 0.038(6) 0.041(6) 0.054(7) -0.005(5) 0.019(5) -0.006(5)
C31 0.050(6) 0.034(5) 0.055(7) -0.002(5) 0.015(5) 0.002(5)
C32 0.043(6) 0.058(8) 0.049(7) -0.001(6) 0.006(5) -0.005(5)
C33 0.043(6) 0.036(6) 0.042(6) 0.001(4) 0.006(5) 0.013(5)
C34 0.022(4) 0.025(4) 0.038(5) -0.003(3) 0.001(4) -0.009(4)
O3 0.062(4) 0.064(4) 0.024(3) 0.007(3) 0.011(3) 0.009(3)
N31 0.036(4) 0.038(4) 0.032(4) -0.001(3) 0.005(3) 0.002(3)
N32 0.061(5) 0.046(5) 0.061(6) 0.009(4) 0.015(5) 0.010(5)
N33 0.035(3) 0.043(4) 0.026(3) 0.000(3) 0.008(3) 0.002(3)
N34 0.038(4) 0.039(4) 0.028(4) -0.007(3) 0.008(3) 0.000(3)
C41 0.026(4) 0.035(5) 0.036(5) -0.002(3) 0.008(4) 0.009(4)
C42 0.041(5) 0.043(6) 0.033(5) 0.007(4) 0.006(4) 0.008(4)
C43 0.054(6) 0.053(7) 0.056(7) 0.012(5) 0.009(5) 0.009(5)
C44 0.047(5) 0.040(5) 0.038(5) 0.012(4) 0.013(4) -0.001(4)
C45 0.038(4) 0.026(4) 0.036(4) 0.001(3) 0.007(3) 0.003(3)
C46 0.039(5) 0.033(5) 0.038(5) -0.006(4) 0.018(4) -0.013(4)
C47 0.039(5) 0.042(5) 0.030(5) -0.005(4) 0.014(4) -0.003(4)
C48 0.045(6) 0.047(6) 0.045(6) -0.017(5) 0.024(5) -0.021(5)
C49 0.050(6) 0.043(6) 0.056(7) -0.008(5) 0.024(5) -0.023(5)
C50 0.036(5) 0.024(5) 0.045(6) -0.008(4) 0.015(4) 0.000(4)
C51 0.044(5) 0.037(5) 0.082(9) 0.005(4) 0.032(6) 0.013(5)
C52 0.039(5) 0.042(6) 0.063(7) 0.010(4) 0.012(5) 0.036(5)
C53 0.037(5) 0.056(6) 0.035(5) -0.009(4) 0.002(4) 0.001(4)
C54 0.035(5) 0.040(5) 0.027(5) -0.007(4) 0.013(4) -0.001(4)

loop_
_atom_type_symbol
_atom_type_description
_atom_type_scat_dispersion_real
_atom_type_scat_dispersion_imag
_atom_type_scat_source
C C 0.0033 0.0016 'International Tables Vol C Tables 4.2.6.8 and 6.1.1.4'
H H 0.0000 0.0000 'International Tables Vol C Tables 4.2.6.8 and 6.1.1.4'
N N 0.0061 0.0033 'International Tables Vol C Tables 4.2.6.8 and 6.1.1.4'
O O 0.0106 0.0060 'International Tables Vol C Tables 4.2.6.8 and 6.1.1.4'

loop_
_geom_angle_atom_site_label_1
_geom_angle_atom_site_label_2
_geom_angle_atom_site_label_3
_geom_angle
C4 N1 C1 114.3(10)
C3 N2 C2 118.4(9)
C5 N3 C6 128.0(7)
C5 N3 H3N 116.0
C6 N3 H3N 116.0
C13 N4 C14 115.5(8)
C2 C1 N1 123.4(9)
C2 C1 C5 120.8(9)
N1 C1 C5 115.8(9)
N2 C2 C1 121.0(9)
N2 C2 H2 119.5
C1 C2 H2 119.5
N2 C3 C4 120.1(9)
N2 C3 H3 120.0
C4 C3 H3 120.0
N1 C4 C3 122.6(10)
N1 C4 H4 118.7
C3 C4 H4 118.7
O1 C5 N3 125.8(7)
O1 C5 C1 120.6(8)
N3 C5 C1 113.5(7)
C7 C6 N3 126.7(9)
C7 C6 C14 119.3(9)
N3 C6 C14 114.0(8)
C6 C7 C8 122.3(10)
C6 C7 H7 118.9
C8 C7 H7 118.9
C9 C8 C7 119.7(10)
C9 C8 H8 120.2
C7 C8 H8 120.2
C8 C9 C10 120.2(10)
C8 C9 H9 119.9
C10 C9 H9 119.9
C11 C10 C14 118.2(9)
C11 C10 C9 122.4(10)
C14 C10 C9 119.4(9)
C12 C11 C10 119.5(10)
C12 C11 H11 120.3
C10 C11 H11 120.3
C11 C12 C13 119.2(10)
C11 C12 H12 120.4
C13 C12 H12 120.4
N4 C13 C12 125.1(10)
N4 C13 H13 117.4
C12 C13 H13 117.4
N4 C14 C10 122.5(8)
N4 C14 C6 118.4(9)
C10 C14 C6 119.1(8)
C24 N21 C21 115.7(9)
C23 N22 C22 113.1(10)
C25 N23 C26 130.3(8)
C25 N23 H23N 114.9
C26 N23 H23N 114.9
C34 N24 C33 120.0(9)
N21 C21 C22 122.0(11)
N21 C21 H21 119.0
C22 C21 H21 119.0
C21 C22 N22 123.8(11)
C21 C22 H22 118.1
N22 C22 H22 118.1
N22 C23 C24 122.1(11)
N22 C23 H23 118.9
C24 C23 H23 118.9
N21 C24 C23 123.2(9)
N21 C24 C25 117.0(8)
C23 C24 C25 119.8(9)
O2 C25 N23 123.1(9)
O2 C25 C24 121.8(9)
N23 C25 C24 115.1(8)
N23 C26 C27 124.6(9)
N23 C26 C34 114.2(8)
C27 C26 C34 121.1(9)
C26 C27 C28 117.5(10)
C26 C27 H27 121.2
C28 C27 H27 121.2
C29 C28 C27 122.5(11)
C29 C28 H28 118.7
C27 C28 H28 118.7
C28 C29 C30 121.4(10)
C28 C29 H29 119.3
C30 C29 H29 119.3
C29 C30 C31 124.0(11)
C29 C30 C34 119.5(12)
C31 C30 C34 116.3(11)
C32 C31 C30 122.5(11)
C32 C31 H31 118.8
C30 C31 H31 118.8
C31 C32 C33 115.5(11)
C31 C32 H32 122.2
C33 C32 H32 122.2
N24 C33 C32 123.1(11)
N24 C33 H33 118.4
C32 C33 H33 118.4
N24 C34 C30 122.3(11)
N24 C34 C26 119.8(8)
C30 C34 C26 117.9(10)
C41 N31 C44 116.1(9)
C43 N32 C42 116.0(10)
C45 N33 C46 129.6(7)
C45 N33 H33N 115.2
C46 N33 H33N 115.2
C53 N34 C54 115.5(9)
N31 C41 C42 119.5(9)
N31 C41 C45 119.1(8)
C42 C41 C45 121.4(8)
N32 C42 C41 123.5(9)
N32 C42 H42 118.3
C41 C42 H42 118.3
N32 C43 C44 122.5(11)
N32 C43 H43 118.7
C44 C43 H43 118.7
N31 C44 C43 122.3(10)
N31 C44 H44 118.8
C43 C44 H44 118.8
O3 C45 N33 126.1(7)
O3 C45 C41 121.2(8)
N33 C45 C41 112.7(7)
C47 C46 C54 120.3(9)
C47 C46 N33 122.3(9)
C54 C46 N33 117.5(8)
C46 C47 C48 119.6(10)
C46 C47 H47 120.2
C48 C47 H47 120.2
C49 C48 C47 121.6(10)
C49 C48 H48 119.2
C47 C48 H48 119.2
C48 C49 C50 118.6(10)
C48 C49 H49 120.7
C50 C49 H49 120.7
C54 C50 C49 119.9(9)
C54 C50 C51 116.2(8)
C49 C50 C51 123.9(10)
C52 C51 C50 118.8(10)
C52 C51 H51 120.6
C50 C51 H51 120.6
C51 C52 C53 120.7(10)
C51 C52 H52 119.7
C53 C52 H52 119.7
N34 C53 C52 125.5(11)
N34 C53 H53 117.2
C52 C53 H53 117.2
N34 C54 C46 116.9(9)
N34 C54 C50 123.2(8)
C46 C54 C50 120.0(7)

loop_
_geom_bond_atom_site_label_1
_geom_bond_atom_site_label_2
_geom_bond_distance
O1 C5 1.224(9)
N1 C4 1.311(14)
N1 C1 1.364(12)
N2 C3 1.289(13)
N2 C2 1.337(13)
N3 C5 1.366(10)
N3 C6 1.419(11)
N3 H3N 0.8700
N4 C13 1.312(14)
N4 C14 1.398(13)
C1 C2 1.349(14)
C1 C5 1.521(11)
C2 H2 0.9400
C3 C4 1.435(15)
C3 H3 0.9400
C4 H4 0.9400
C6 C7 1.358(13)
C6 C14 1.424(14)
C7 C8 1.385(15)
C7 H7 0.9400
C8 C9 1.371(17)
C8 H8 0.9400
C9 C10 1.419(16)
C9 H9 0.9400
C10 C11 1.395(16)
C10 C14 1.400(11)
C11 C12 1.347(17)
C11 H11 0.9400
C12 C13 1.398(15)
C12 H12 0.9400
C13 H13 0.9400
O2 C25 1.224(11)
N21 C24 1.333(12)
N21 C21 1.334(13)
N22 C23 1.360(15)
N22 C22 1.372(15)
N23 C25 1.347(11)
N23 C26 1.399(11)
N23 H23N 0.8700
N24 C34 1.324(13)
N24 C33 1.329(13)
C21 C22 1.344(17)
C21 H21 0.9400
C22 H22 0.9400
C23 C24 1.362(16)
C23 H23 0.9400
C24 C25 1.484(13)
C26 C27 1.403(13)
C26 C34 1.439(14)
C27 C28 1.418(15)
C27 H27 0.9400
C28 C29 1.351(17)
C28 H28 0.9400
C29 C30 1.385(17)
C29 H29 0.9400
C30 C31 1.400(16)
C30 C34 1.438(15)
C31 C32 1.380(16)
C31 H31 0.9400
C32 C33 1.447(16)
C32 H32 0.9400
C33 H33 0.9400
O3 C45 1.230(9)
N31 C41 1.337(12)
N31 C44 1.340(12)
N32 C43 1.306(14)
N32 C42 1.312(13)
N33 C45 1.350(10)
N33 C46 1.399(11)
N33 H33N 0.8700
N34 C53 1.314(14)
N34 C54 1.395(13)
C41 C42 1.417(14)
C41 C45 1.494(12)
C42 H42 0.9400
C43 C44 1.378(16)
C43 H43 0.9400
C44 H44 0.9400
C46 C47 1.366(13)
C46 C54 1.398(15)
C47 C48 1.422(13)
C47 H47 0.9400
C48 C49 1.362(17)
C48 H48 0.9400
C49 C50 1.421(16)
C49 H49 0.9400
C50 C54 1.403(11)
C50 C51 1.435(16)
C51 C52 1.348(16)
C51 H51 0.9400
C52 C53 1.350(15)
C52 H52 0.9400
C53 H53 0.9400

loop_
_geom_hbond_atom_site_label_D
_geom_hbond_atom_site_label_H
_geom_hbond_atom_site_label_A
_geom_hbond_site_symmetry_A
_geom_hbond_distance_DH
_geom_hbond_distance_HA
_geom_hbond_distance_DA
_geom_hbond_angle_DHA
_geom_hbond_publ_flag
N3 H3N N1 . 0.87 2.21 2.661(10) 112 yes
N3 H3N N4 . 0.87 2.23 2.667(10) 111 yes
C7 H7 O1 . 0.94 2.36 2.967(13) 122 yes
N23 H23N N21 . 0.87 2.22 2.662(10) 112 yes
N23 H23N N24 . 0.87 2.24 2.675(11) 110 yes
C21 H21 O2 2_554 0.94 2.64 3.264(12) 125 no
C22 H22 O2 2_554 0.94 2.64 3.278(13) 125 no
C27 H27 O2 . 0.94 2.34 2.912(13) 119 yes
N33 H33N N31 . 0.87 2.21 2.667(10) 113 yes
N33 H33N N34 . 0.87 2.26 2.674(11) 109 yes
C44 H44 O1 4 0.94 2.61 3.244(11) 125 no
C47 H47 O3 . 0.94 2.27 2.893(12) 123 yes

loop_
_geom_torsion_atom_site_label_1
_geom_torsion_atom_site_label_2
_geom_torsion_atom_site_label_3
_geom_torsion_atom_site_label_4
_geom_torsion
C4 N1 C1 C2 1.0(13)
C4 N1 C1 C5 -178.7(8)
C3 N2 C2 C1 0.3(14)
N1 C1 C2 N2 -2.7(14)
C5 C1 C2 N2 177.0(8)
C2 N2 C3 C4 3.3(14)
C1 N1 C4 C3 2.7(14)
N2 C3 C4 N1 -5.1(16)
C6 N3 C5 O1 2.7(13)
C6 N3 C5 C1 -177.2(8)
C2 C1 C5 O1 3.8(12)
N1 C1 C5 O1 -176.5(8)
C2 C1 C5 N3 -176.2(8)
N1 C1 C5 N3 3.4(10)
C5 N3 C6 C7 -1.3(14)
C5 N3 C6 C14 178.9(7)
N3 C6 C7 C8 178.4(9)
C14 C6 C7 C8 -1.8(15)
C6 C7 C8 C9 0.8(17)
C7 C8 C9 C10 -0.9(17)
C8 C9 C10 C11 -178.2(11)
C8 C9 C10 C14 2.1(15)
C14 C10 C11 C12 0.5(15)
C9 C10 C11 C12 -179.3(11)
C10 C11 C12 C13 0.7(17)
C14 N4 C13 C12 1.7(15)
C11 C12 C13 N4 -1.9(18)
C13 N4 C14 C10 -0.3(12)
C13 N4 C14 C6 -178.2(9)
C11 C10 C14 N4 -0.7(12)
C9 C10 C14 N4 179.0(11)
C11 C10 C14 C6 177.2(11)
C9 C10 C14 C6 -3.1(12)
C7 C6 C14 N4 -179.1(9)
N3 C6 C14 N4 0.8(12)
C7 C6 C14 C10 2.9(12)
N3 C6 C14 C10 -177.2(7)
C24 N21 C21 C22 2.4(16)
N21 C21 C22 N22 -3.1(19)
C23 N22 C22 C21 2.7(17)
C22 N22 C23 C24 -2.0(16)
C21 N21 C24 C23 -1.8(15)
C21 N21 C24 C25 178.6(9)
N22 C23 C24 N21 1.8(16)
N22 C23 C24 C25 -178.6(9)
C26 N23 C25 O2 -3.2(15)
C26 N23 C25 C24 178.6(8)
N21 C24 C25 O2 178.9(9)
C23 C24 C25 O2 -0.7(13)
N21 C24 C25 N23 -2.8(11)
C23 C24 C25 N23 177.5(9)
C25 N23 C26 C27 -0.7(15)
C25 N23 C26 C34 -177.6(8)
N23 C26 C27 C28 -176.8(8)
C34 C26 C27 C28 -0.2(14)
C26 C27 C28 C29 0.8(16)
C27 C28 C29 C30 -2.4(17)
C28 C29 C30 C31 178.9(11)
C28 C29 C30 C34 3.3(17)
C29 C30 C31 C32 179.5(11)
C34 C30 C31 C32 -4.8(16)
C30 C31 C32 C33 1.6(16)
C34 N24 C33 C32 -3.1(16)
C31 C32 C33 N24 2.6(16)
C33 N24 C34 C30 -0.4(15)
C33 N24 C34 C26 -177.6(9)
C29 C30 C34 N24 -179.8(8)
C31 C30 C34 N24 4.3(16)
C29 C30 C34 C26 -2.6(16)
C31 C30 C34 C26 -178.5(7)
N23 C26 C34 N24 -4.6(12)
C27 C26 C34 N24 178.4(9)
N23 C26 C34 C30 178.1(9)
C27 C26 C34 C30 1.1(14)
C44 N31 C41 C42 0.0(12)
C44 N31 C41 C45 -179.6(8)
C43 N32 C42 C41 -1.7(15)
N31 C41 C42 N32 -0.5(14)
C45 C41 C42 N32 179.1(9)
C42 N32 C43 C44 4.3(17)
C41 N31 C44 C43 2.5(14)
N32 C43 C44 N31 -5.0(18)
C46 N33 C45 O3 3.7(13)
C46 N33 C45 C41 -175.4(8)
N31 C41 C45 O3 -177.5(8)
C42 C41 C45 O3 2.9(12)
N31 C41 C45 N33 1.6(10)
C42 C41 C45 N33 -178.0(8)
C45 N33 C46 C47 -3.9(14)
C45 N33 C46 C54 176.2(7)
C54 C46 C47 C48 -2.6(14)
N33 C46 C47 C48 177.4(9)
C46 C47 C48 C49 2.8(15)
C47 C48 C49 C50 -3.2(16)
C48 C49 C50 C54 3.5(14)
C48 C49 C50 C51 -177.4(10)
C54 C50 C51 C52 1.6(13)
C49 C50 C51 C52 -177.6(10)
C50 C51 C52 C53 0.3(16)
C54 N34 C53 C52 -0.3(15)
C51 C52 C53 N34 -1.0(18)
C53 N34 C54 C46 -178.0(9)
C53 N34 C54 C50 2.4(12)
C47 C46 C54 N34 -176.6(9)
N33 C46 C54 N34 3.4(13)
C47 C46 C54 C50 3.0(13)
N33 C46 C54 C50 -177.0(7)
C49 C50 C54 N34 176.2(11)
C51 C50 C54 N34 -3.0(11)
C49 C50 C54 C46 -3.4(11)
C51 C50 C54 C46 177.4(11)

_cod_database_fobs_code 2242931
